data_9017194
loop_
_publ_author_name
'Kampf, A. R.'
'Peterson, R. C.'
'Joy, B. R.'

_publ_section_title
;
 Itsiite, Ba2Ca(BSi2O7)2, a new mineral species from Yukon, Canada: description
 and crystal structure
;
_journal_name_full 'The Canadian Mineralogist'
_journal_page_first 401
_journal_page_last 407
_journal_volume 52
_journal_year 2014
_chemical_compound_source 'Itsi Range, Yukon Territory, Canada'
_chemical_formula_sum 'B2 Ba2 Ca O14 Si4'
_chemical_name_mineral Itsiite
_space_group_IT_number 121
_space_group_name_Hall 'I -4 2'
_space_group_name_H-M_alt 'I -4 2 m'
_symmetry_space_group_name_H-M 'I -4 2 m'
_cell_angle_alpha 90
_cell_angle_beta 90
_cell_angle_gamma 90
_cell_length_a 10.9515
_cell_length_b 10.9515
_cell_length_c 10.3038
_cell_formula_units_Z 4
_cell_volume 1235.790
_database_code_amcsd 0020420
_exptl_crystal_density_diffrn 3.616
_cod_data_source_file inputs/fixed/downloads/07/07406.cif
_cod_data_source_block 07406
_cod_original_formula_sum 'Ba2 Ca Si4 B2 O14'
_cod_database_code 9017194

loop_
_space_group_symop_operation_xyz
x,y,z
1/2+x,1/2+y,1/2+z
-y,-x,z
1/2-y,1/2-x,1/2+z
y,-x,-z
1/2+y,1/2-x,1/2-z
-x,y,-z
1/2-x,1/2+y,1/2-z
-x,-y,z
1/2-x,1/2-y,1/2+z
y,x,z
1/2+y,1/2+x,1/2+z
-y,x,-z
1/2-y,1/2+x,1/2-z
x,-y,-z
1/2+x,1/2-y,1/2-z

loop_
_atom_site_aniso_label
_atom_site_aniso_U_11
_atom_site_aniso_U_22
_atom_site_aniso_U_33
_atom_site_aniso_U_12
_atom_site_aniso_U_13
_atom_site_aniso_U_23
Ba 0.00937 0.00937 0.01120 -0.00020 0.00087 0.00087
Ca 0.00770 0.00770 0.01210 -0.00120 0.00000 0.00000
Si 0.00520 0.00470 0.00880 -0.00040 0.00040 0.00030
B 0.00220 0.00530 0.00550 0.00000 0.00100 0.00000
O1 0.00690 0.00690 0.00870 0.00180 0.00060 0.00060
O2 0.00810 0.01030 0.01140 0.00140 0.00150 0.00360
O3 0.01280 0.00930 0.01170 0.00310 -0.00190 -0.00140
O4 0.01460 0.01190 0.01540 0.00590 -0.00300 0.00100

loop_
_atom_site_label
_atom_site_fract_x
_atom_site_fract_y
_atom_site_fract_z
_atom_site_U_iso_or_equiv
Ba 0.20510 0.20510 0.99881 0.00998
Ca 0.00000 0.00000 0.24310 0.00920
Si 0.51470 0.20071 0.23644 0.00622
B 0.50000 0.33200 0.00000 0.00440
O1 0.40560 0.40560 0.06650 0.00750
O2 0.56050 0.25250 0.09800 0.01000
O3 0.49730 0.30220 0.34540 0.01120
O4 0.62330 0.11060 0.28800 0.01400

loop_
_cod_related_entry_id
_cod_related_entry_database
_cod_related_entry_code
1 AMCSD 0020420
